data_1506957
loop_
_publ_author_name
'Ray, Sudipta'
'Haldar, Debasish'
'Drew, Michael G. B.'
'Banerjee, Arindam'

_publ_section_title
;
 A new motif in the formation of peptide nanotubes: the crystallographic
 signature.
;
_journal_issue 24
_journal_name_full 'Organic letters'
_journal_page_first 4463
_journal_page_last 4465
_journal_paper_doi 10.1021/ol048253a
_journal_volume 6
_journal_year 2004
_chemical_formula_sum 'C30 H41 N3 O8'
_chemical_formula_weight 571.66
_chemical_name_systematic
; 

 ? 

;
_space_group_IT_number 5
_symmetry_cell_setting monoclinic
_symmetry_space_group_name_Hall 'C 2y'
_symmetry_space_group_name_H-M 'C 1 2 1'
_atom_sites_solution_hydrogens geom
_atom_sites_solution_primary direct
_atom_sites_solution_secondary difmap
_audit_creation_method SHELXL
_cell_angle_alpha 90.00
_cell_angle_beta 103.940(10)
_cell_angle_gamma 90.00
_cell_formula_units_Z 4
_cell_length_a 24.287(25)
_cell_length_b 5.089(7)
_cell_length_c 26.519(28)
_cell_measurement_temperature 293(2)
_cell_volume 3181(6)
_computing_cell_refinement XDS
_computing_data_collection 'XDS (Kabsch, 1991)'
_computing_data_reduction XDS
_computing_molecular_graphics PLATON(Spek,1994)
_computing_structure_refinement 'SHELXL-93 (Sheldrick, 1993)'
_computing_structure_solution 'SHELXS-86 (Sheldrick, 1990)'
_diffrn_ambient_temperature 293(2)
_diffrn_measurement_device 'Marresearch Image Plate'
_diffrn_measurement_method '95 frames at 2^o intervals, counting time 2 min.'
_diffrn_radiation_monochromator graphite
_diffrn_radiation_source 'fine-focus sealed tube'
_diffrn_radiation_type MoK\a
_diffrn_radiation_wavelength 0.71073
_diffrn_reflns_av_R_equivalents 0.0396
_diffrn_reflns_av_sigmaI/netI 0.0706
_diffrn_reflns_limit_h_max 29
_diffrn_reflns_limit_h_min -29
_diffrn_reflns_limit_k_max 5
_diffrn_reflns_limit_k_min -5
_diffrn_reflns_limit_l_max 32
_diffrn_reflns_limit_l_min -32
_diffrn_reflns_number 8507
_diffrn_reflns_theta_max 25.75
_diffrn_reflns_theta_min 1.58
_exptl_absorpt_coefficient_mu 0.087
_exptl_crystal_colour white
_exptl_crystal_density_diffrn 1.194
_exptl_crystal_description parallelopiped
_exptl_crystal_F_000 1224
_exptl_crystal_size_max 0.30
_exptl_crystal_size_mid 0.25
_exptl_crystal_size_min 0.25
_refine_diff_density_max 0.191
_refine_diff_density_min -0.204
_refine_diff_density_rms 0.041
_refine_ls_abs_structure_details 'Flack H D (1983), Acta Cryst. A39, 876-881'
_refine_ls_abs_structure_Flack -0.41(159)
_refine_ls_extinction_coef 0.0040(9)
_refine_ls_extinction_expression Fc^*^=kFc[1+0.001xFc^2^\l^3^/sin(2\q)]^-1/4^
_refine_ls_extinction_method SHELXL
_refine_ls_goodness_of_fit_all 1.166
_refine_ls_goodness_of_fit_obs 1.215
_refine_ls_matrix_type full
_refine_ls_number_parameters 379
_refine_ls_number_reflns 5579
_refine_ls_number_restraints 1
_refine_ls_restrained_S_all 1.237
_refine_ls_restrained_S_obs 1.215
_refine_ls_R_factor_all 0.0909
_refine_ls_R_factor_obs 0.0680
_refine_ls_shift/esd_max 0.000
_refine_ls_shift/esd_mean 0.000
_refine_ls_structure_factor_coef Fsqd
_refine_ls_weighting_details 'w=1/[\s^2^(Fo^2^)+(0.1000P)^2^+0.0000P] where P=(Fo^2^+2Fc^2^)/3'
_refine_ls_weighting_scheme calc
_refine_ls_wR_factor_all 0.1924
_refine_ls_wR_factor_obs 0.1703
_reflns_number_observed 4578
_reflns_number_total 5583
_reflns_observed_criterion >2sigma(I)
_cod_data_source_file ol048253asi20041012_112030.cif
_cod_data_source_block 1
_cod_depositor_comments
;
The following automatic conversions were performed:

'_refine_ls_weighting_scheme' value 'calc
w=1/[\s^2^(Fo^2^)+(0.1000P)^2^+0.0000P] where P=(Fo^2^+2Fc^2^)/3' was
changed to 'calc'. New tag '_refine_ls_weighting_details' was
created. The value of the new tag was set to
'w=1/[\s^2^(Fo^2^)+(0.1000P)^2^+0.0000P] where P=(Fo^2^+2Fc^2^)/3'.

Automatic conversion script
Id: cif_fix_values 3143 2015-03-26 13:38:13Z robertas 
;
_cod_original_cell_volume 3181.1(64)
_cod_original_sg_symbol_H-M Cc
_cod_database_code 1506957

loop_
_symmetry_equiv_pos_as_xyz
'x, y, z'
'-x, y, -z'
'x+1/2, y+1/2, z'
'-x+1/2, y+1/2, -z'

loop_
_atom_site_aniso_label
_atom_site_aniso_U_11
_atom_site_aniso_U_22
_atom_site_aniso_U_33
_atom_site_aniso_U_23
_atom_site_aniso_U_13
_atom_site_aniso_U_12
O2 0.117(3) 0.026(2) 0.037(2) -0.0025(12) -0.001(2) -0.0049(15)
O1 0.071(2) 0.0293(14) 0.0271(15) 0.0014(11) -0.0073(13) -0.0068(12)
C2 0.043(2) 0.030(2) 0.029(2) -0.0046(13) 0.009(2) -0.0058(15)
N3 0.045(2) 0.0265(15) 0.0198(15) -0.0018(11) 0.0053(13) -0.0038(12)
C4 0.036(2) 0.028(2) 0.021(2) -0.0069(13) 0.0094(15) -0.0068(14)
C5 0.028(2) 0.021(2) 0.022(2) -0.0016(12) 0.0056(14) -0.0044(12)
O5 0.055(2) 0.0219(13) 0.056(2) 0.0033(11) 0.0240(15) -0.0018(11)
N6 0.031(2) 0.0189(14) 0.030(2) 0.0008(11) 0.0107(13) -0.0048(10)
C7 0.033(2) 0.026(2) 0.026(2) -0.0052(13) 0.0123(15) -0.0077(13)
C8 0.018(2) 0.024(2) 0.028(2) -0.0036(12) 0.0049(14) -0.0056(12)
O8 0.063(2) 0.0237(13) 0.0279(14) -0.0038(10) 0.0111(13) -0.0026(11)
N9 0.039(2) 0.0216(14) 0.024(2) -0.0018(11) 0.0102(12) 0.0007(11)
C10 0.026(2) 0.025(2) 0.024(2) 0.0003(13) 0.0075(14) -0.0037(13)
C11 0.037(2) 0.038(2) 0.029(2) 0.0053(15) 0.010(2) -0.001(2)
C12 0.032(2) 0.035(2) 0.027(2) 0.0073(14) 0.007(2) 0.0006(14)
C13 0.050(3) 0.056(3) 0.033(2) -0.008(2) 0.002(2) 0.009(2)
C14 0.040(3) 0.086(3) 0.033(2) -0.006(2) -0.007(2) 0.003(2)
C15 0.037(2) 0.065(3) 0.035(2) 0.007(2) 0.006(2) 0.004(2)
O15 0.032(2) 0.121(3) 0.060(2) -0.018(2) 0.0056(15) 0.009(2)
C16 0.038(2) 0.054(2) 0.051(3) -0.006(2) 0.020(2) -0.005(2)
C17 0.028(2) 0.048(2) 0.043(2) -0.006(2) 0.002(2) -0.014(2)
C41 0.041(2) 0.048(2) 0.031(2) -0.009(2) 0.011(2) 0.004(2)
C42 0.027(2) 0.041(2) 0.036(2) 0.000(2) 0.010(2) 0.006(2)
C43 0.048(3) 0.088(3) 0.034(2) -0.002(2) 0.016(2) -0.027(2)
C47 0.045(3) 0.054(3) 0.048(3) 0.012(2) 0.005(2) -0.019(2)
C44 0.048(3) 0.094(4) 0.050(3) 0.000(3) 0.022(2) -0.035(3)
C45 0.021(2) 0.059(2) 0.041(2) -0.008(2) -0.002(2) -0.002(2)
O45 0.033(2) 0.094(2) 0.046(2) -0.016(2) 0.0018(13) -0.014(2)
C46 0.058(3) 0.059(3) 0.032(2) 0.011(2) 0.006(2) -0.013(2)
C71 0.033(2) 0.048(2) 0.034(2) 0.000(2) 0.006(2) 0.001(2)
C72 0.054(3) 0.051(2) 0.030(2) 0.003(2) 0.001(2) -0.001(2)
C73 0.079(4) 0.060(3) 0.043(3) -0.010(2) -0.010(2) -0.002(2)
C74 0.038(3) 0.115(5) 0.051(3) -0.002(3) 0.010(2) 0.000(3)
C103 0.074(3) 0.066(3) 0.046(3) 0.021(2) 0.026(2) 0.010(2)
C100 0.065(3) 0.037(2) 0.030(2) 0.009(2) -0.008(2) 0.006(2)
C101 0.049(3) 0.096(4) 0.080(4) 0.043(3) 0.010(3) 0.015(3)
C102 0.184(8) 0.064(4) 0.043(3) 0.006(3) -0.048(4) -0.006(4)
O201 0.031(2) 0.110(3) 0.057(2) -0.032(2) 0.0057(15) -0.022(2)
C200 0.031(2) 0.041(2) 0.025(2) 0.002(2) 0.004(2) -0.001(2)
O202 0.0292(15) 0.067(2) 0.040(2) -0.0139(14) 0.0111(12) 0.0039(13)
C203 0.046(3) 0.117(5) 0.063(3) -0.027(3) 0.025(3) 0.017(3)

loop_
_atom_site_label
_atom_site_type_symbol
_atom_site_fract_x
_atom_site_fract_y
_atom_site_fract_z
_atom_site_U_iso_or_equiv
_atom_site_thermal_displace_type
_atom_site_occupancy
_atom_site_calc_flag
_atom_site_refinement_flags
O2 O 0.3039(2) 0.1776(5) 0.41439(12) 0.0634(10) Uani 1 d .
O1 O 0.33757(13) 0.5000(5) 0.47293(10) 0.0457(8) Uani 1 d .
C2 C 0.3111(2) 0.4076(7) 0.42586(15) 0.0339(9) Uani 1 d .
N3 N 0.29263(13) 0.6088(6) 0.39306(11) 0.0308(7) Uani 1 d .
H3 H 0.29794(13) 0.7675(6) 0.40432(11) 0.037 Uiso 1 calc R
C4 C 0.26374(15) 0.5624(6) 0.33877(13) 0.0281(8) Uani 1 d .
H4 H 0.25618(15) 0.3741(6) 0.33327(13) 0.034 Uiso 1 calc R
C5 C 0.30503(14) 0.6527(6) 0.30643(13) 0.0238(7) Uani 1 d .
O5 O 0.31247(12) 0.8871(5) 0.29903(12) 0.0426(7) Uani 1 d .
N6 N 0.33579(12) 0.4592(5) 0.29182(11) 0.0258(6) Uani 1 d .
H6 H 0.32509(12) 0.2988(5) 0.29320(11) 0.031 Uiso 1 calc R
C7 C 0.38694(14) 0.5150(6) 0.27369(13) 0.0272(8) Uani 1 d .
H7 H 0.39400(14) 0.7047(6) 0.27598(13) 0.033 Uiso 1 calc R
C8 C 0.37826(13) 0.4301(6) 0.21710(13) 0.0233(7) Uani 1 d .
O8 O 0.38024(12) 0.1960(5) 0.20488(10) 0.0382(7) Uani 1 d .
N9 N 0.36907(12) 0.6226(5) 0.18144(11) 0.0278(6) Uani 1 d .
H9 H 0.36529(12) 0.7818(5) 0.19094(11) 0.033 Uiso 1 calc R
C10 C 0.36541(14) 0.5659(6) 0.12699(13) 0.0248(7) Uani 1 d .
H10 H 0.34116(14) 0.4115(6) 0.11688(13) 0.030 Uiso 1 calc R
C11 C 0.3403(2) 0.7954(7) 0.09139(15) 0.0343(8) Uani 1 d .
H11A H 0.3610(2) 0.9539(7) 0.10466(15) 0.041 Uiso 1 calc R
H11B H 0.3465(2) 0.7624(7) 0.05715(15) 0.041 Uiso 1 calc R
C12 C 0.2776(2) 0.8449(7) 0.08583(14) 0.0314(8) Uani 1 d .
C13 C 0.2379(2) 0.7260(9) 0.0465(2) 0.0482(11) Uani 1 d .
H13 H 0.2499(2) 0.6055(9) 0.0251(2) 0.058 Uiso 1 calc R
C14 C 0.1804(2) 0.7810(10) 0.0380(2) 0.0557(12) Uani 1 d .
H14 H 0.1544(2) 0.6943(10) 0.0118(2) 0.067 Uiso 1 calc R
C15 C 0.1619(2) 0.9647(9) 0.0684(2) 0.0461(10) Uani 1 d .
O15 O 0.10500(13) 1.0214(9) 0.05750(14) 0.0719(11) Uani 1 d .
H15 H 0.0982(5) 1.1108(105) 0.0810(12) 0.086 Uiso 1 calc R
C16 C 0.2011(2) 1.0799(9) 0.1095(2) 0.0458(10) Uani 1 d .
H16 H 0.1890(2) 1.1983(9) 0.1313(2) 0.055 Uiso 1 calc R
C17 C 0.2580(2) 1.0184(8) 0.1179(2) 0.0406(9) Uani 1 d .
H17 H 0.2838(2) 1.0950(8) 0.1458(2) 0.049 Uiso 1 calc R
C41 C 0.2073(2) 0.7155(8) 0.3241(2) 0.0392(9) Uani 1 d .
H41A H 0.1879(2) 0.7000(8) 0.3520(2) 0.047 Uiso 1 calc R
H41B H 0.2151(2) 0.9002(8) 0.3200(2) 0.047 Uiso 1 calc R
C42 C 0.1689(2) 0.6119(7) 0.27393(15) 0.0343(8) Uani 1 d .
C43 C 0.1291(2) 0.4193(10) 0.2747(2) 0.0554(13) Uani 1 d .
H43 H 0.1251(2) 0.3563(10) 0.3065(2) 0.067 Uiso 1 calc R
C47 C 0.1734(2) 0.7007(9) 0.2258(2) 0.0500(11) Uani 1 d .
H47 H 0.1996(2) 0.8312(9) 0.2240(2) 0.060 Uiso 1 calc R
C44 C 0.0949(2) 0.3170(11) 0.2294(2) 0.0624(14) Uani 1 d .
H44 H 0.0687(2) 0.1857(11) 0.2309(2) 0.075 Uiso 1 calc R
C45 C 0.1001(2) 0.4118(9) 0.1821(2) 0.0421(10) Uani 1 d .
O45 O 0.06822(12) 0.3127(8) 0.13516(12) 0.0590(9) Uani 1 d .
H45 H 0.0406(13) 0.2334(92) 0.1402(3) 0.071 Uiso 1 calc R
C46 C 0.1393(2) 0.5995(9) 0.1798(2) 0.0506(11) Uani 1 d .
H46 H 0.1435(2) 0.6599(9) 0.1479(2) 0.061 Uiso 1 calc R
C71 C 0.4392(2) 0.3717(8) 0.3078(2) 0.0386(9) Uani 1 d .
H71 H 0.4332(2) 0.1830(8) 0.3014(2) 0.046 Uiso 1 calc R
C72 C 0.4454(2) 0.4166(8) 0.3663(2) 0.0466(10) Uani 1 d .
H72A H 0.4120(2) 0.3461(8) 0.3754(2) 0.056 Uiso 1 calc R
H72B H 0.4777(2) 0.3158(8) 0.3851(2) 0.056 Uiso 1 calc R
C73 C 0.4530(3) 0.6973(10) 0.3850(2) 0.0648(14) Uani 1 d .
H73A H 0.4842(9) 0.7750(23) 0.3740(11) 0.078 Uiso 1 calc R
H73B H 0.4606(14) 0.7007(11) 0.4222(2) 0.078 Uiso 1 calc R
H73C H 0.4190(6) 0.7948(19) 0.3706(11) 0.078 Uiso 1 calc R
C74 C 0.4925(2) 0.4471(13) 0.2901(2) 0.068(2) Uani 1 d .
H74A H 0.4886(7) 0.3913(62) 0.2549(5) 0.082 Uiso 1 calc R
H74B H 0.5249(3) 0.3631(56) 0.3121(9) 0.082 Uiso 1 calc R
H74C H 0.4974(8) 0.6343(15) 0.2923(13) 0.082 Uiso 1 calc R
C103 C 0.3161(2) 0.1370(10) 0.5268(2) 0.0601(13) Uani 1 d .
H10A H 0.2831(5) 0.2408(15) 0.5269(12) 0.072 Uiso 1 calc R
H10B H 0.3294(5) 0.0549(48) 0.5601(6) 0.072 Uiso 1 calc R
H10C H 0.3065(9) 0.0043(39) 0.5004(7) 0.072 Uiso 1 calc R
C100 C 0.3624(2) 0.3126(8) 0.5157(2) 0.0473(11) Uani 1 d .
C101 C 0.4104(2) 0.1615(13) 0.5015(2) 0.076(2) Uani 1 d .
H10D H 0.4300(10) 0.0595(58) 0.5308(5) 0.091 Uiso 1 calc R
H10E H 0.4363(8) 0.2828(13) 0.4919(14) 0.091 Uiso 1 calc R
H10F H 0.3952(3) 0.0466(53) 0.4728(9) 0.091 Uiso 1 calc R
C102 C 0.3835(4) 0.4951(13) 0.5618(2) 0.110(3) Uani 1 d .
H10G H 0.3523(5) 0.5964(70) 0.5678(12) 0.132 Uiso 1 calc R
H10H H 0.4118(15) 0.6111(66) 0.5546(8) 0.132 Uiso 1 calc R
H10I H 0.3996(20) 0.3928(13) 0.5922(5) 0.132 Uiso 1 calc R
O201 O 0.46772(12) 0.5919(8) 0.14567(13) 0.0667(11) Uani 1 d .
C200 C 0.4248(2) 0.5032(7) 0.11963(14) 0.0329(8) Uani 1 d .
O202 O 0.42129(11) 0.3497(6) 0.07872(11) 0.0447(7) Uani 1 d .
C203 C 0.4741(2) 0.2921(14) 0.0634(2) 0.073(2) Uani 1 d .
H20C H 0.4885(8) 0.4505(20) 0.0517(13) 0.088 Uiso 1 calc R
H20D H 0.4668(4) 0.1649(57) 0.0359(10) 0.088 Uiso 1 calc R
H20E H 0.5016(6) 0.2232(68) 0.0927(5) 0.088 Uiso 1 calc R

loop_
_atom_type_symbol
_atom_type_description
_atom_type_scat_dispersion_real
_atom_type_scat_dispersion_imag
_atom_type_scat_source
C C 0.0033 0.0016 'International Tables Vol C Tables 4.2.6.8 and 6.1.1.4'
H H 0.0000 0.0000 'International Tables Vol C Tables 4.2.6.8 and 6.1.1.4'
N N 0.0061 0.0033 'International Tables Vol C Tables 4.2.6.8 and 6.1.1.4'
O O 0.0106 0.0060 'International Tables Vol C Tables 4.2.6.8 and 6.1.1.4'

loop_
_geom_angle_atom_site_label_1
_geom_angle_atom_site_label_2
_geom_angle_atom_site_label_3
_geom_angle
C2 O1 C100 119.8(3)
O2 C2 O1 125.4(4)
O2 C2 N3 124.5(4)
O1 C2 N3 110.1(3)
C2 N3 C4 121.3(3)
N3 C4 C5 106.2(3)
N3 C4 C41 110.7(3)
C5 C4 C41 111.6(3)
O5 C5 N6 123.4(3)
O5 C5 C4 121.3(3)
N6 C5 C4 115.0(3)
C5 N6 C7 121.7(3)
N6 C7 C8 109.9(3)
N6 C7 C71 110.9(3)
C8 C7 C71 109.9(3)
O8 C8 N9 121.9(3)
O8 C8 C7 121.6(3)
N9 C8 C7 116.5(3)
C8 N9 C10 121.0(3)
N9 C10 C11 112.4(3)
N9 C10 C200 109.4(3)
C11 C10 C200 109.0(3)
C12 C11 C10 115.3(3)
C13 C12 C17 117.6(4)
C13 C12 C11 120.3(3)
C17 C12 C11 122.1(3)
C12 C13 C14 121.9(4)
C15 C14 C13 119.9(4)
O15 C15 C14 118.2(4)
O15 C15 C16 122.7(4)
C14 C15 C16 119.1(4)
C17 C16 C15 120.0(4)
C16 C17 C12 121.5(4)
C42 C41 C4 111.3(3)
C43 C42 C47 117.1(4)
C43 C42 C41 121.1(4)
C47 C42 C41 121.8(4)
C42 C43 C44 122.0(4)
C42 C47 C46 121.6(4)
C45 C44 C43 119.3(4)
C46 C45 C44 120.4(4)
C46 C45 O45 117.3(4)
C44 C45 O45 122.3(4)
C45 C46 C47 119.5(4)
C74 C71 C72 112.8(4)
C74 C71 C7 109.7(4)
C72 C71 C7 112.7(3)
C73 C72 C71 116.5(4)
O1 C100 C101 109.1(4)
O1 C100 C103 109.9(4)
C101 C100 C103 113.5(4)
O1 C100 C102 102.5(4)
C101 C100 C102 112.3(5)
C103 C100 C102 109.0(5)
O201 C200 O202 125.0(4)
O201 C200 C10 124.4(4)
O202 C200 C10 110.5(3)
C200 O202 C203 117.2(3)

loop_
_geom_bond_atom_site_label_1
_geom_bond_atom_site_label_2
_geom_bond_distance
O2 C2 1.211(5)
O1 C2 1.344(5)
O1 C100 1.493(5)
C2 N3 1.349(5)
N3 C4 1.461(4)
C4 C5 1.539(5)
C4 C41 1.544(5)
C5 O5 1.230(4)
C5 N6 1.348(4)
N6 C7 1.464(4)
C7 C8 1.527(5)
C7 C71 1.551(5)
C8 O8 1.238(4)
C8 N9 1.342(4)
N9 C10 1.454(5)
C10 C11 1.532(5)
C10 C200 1.535(5)
C11 C12 1.516(6)
C12 C13 1.378(6)
C12 C17 1.388(6)
C13 C14 1.388(7)
C14 C15 1.379(7)
C15 O15 1.373(5)
C15 C16 1.391(6)
C16 C17 1.383(6)
C41 C42 1.523(6)
C42 C43 1.380(6)
C42 C47 1.382(6)
C43 C44 1.387(7)
C47 C46 1.396(6)
C44 C45 1.376(7)
C45 C46 1.361(6)
C45 O45 1.393(5)
C71 C74 1.528(6)
C71 C72 1.538(6)
C72 C73 1.509(7)
C103 C100 1.519(7)
C100 C101 1.519(7)
C100 C102 1.523(7)
O201 C200 1.191(5)
C200 O202 1.323(5)
O202 C203 1.465(5)

loop_
_geom_torsion_atom_site_label_1
_geom_torsion_atom_site_label_2
_geom_torsion_atom_site_label_3
_geom_torsion_atom_site_label_4
_geom_torsion
C100 O1 C2 O2 1.9(6)
C100 O1 C2 N3 -179.3(3)
O2 C2 N3 C4 -2.9(6)
O1 C2 N3 C4 178.3(3)
C2 N3 C4 C5 -110.0(4)
C2 N3 C4 C41 128.7(4)
N3 C4 C5 O5 -76.0(4)
C41 C4 C5 O5 44.6(4)
N3 C4 C5 N6 97.6(3)
C41 C4 C5 N6 -141.7(3)
O5 C5 N6 C7 10.4(5)
C4 C5 N6 C7 -163.1(3)
C5 N6 C7 C8 -116.4(3)
C5 N6 C7 C71 121.9(3)
N6 C7 C8 O8 -76.3(4)
C71 C7 C8 O8 46.0(4)
N6 C7 C8 N9 104.5(3)
C71 C7 C8 N9 -133.2(3)
O8 C8 N9 C10 -4.9(5)
C7 C8 N9 C10 174.4(3)
C8 N9 C10 C11 165.6(3)
C8 N9 C10 C200 -73.1(4)
N9 C10 C11 C12 -70.5(4)
C200 C10 C11 C12 168.0(3)
C10 C11 C12 C13 -91.3(4)
C10 C11 C12 C17 91.8(4)
C17 C12 C13 C14 1.7(6)
C11 C12 C13 C14 -175.4(4)
C12 C13 C14 C15 1.8(7)
C13 C14 C15 O15 177.5(4)
C13 C14 C15 C16 -4.1(7)
O15 C15 C16 C17 -178.8(4)
C14 C15 C16 C17 2.8(7)
C15 C16 C17 C12 0.7(7)
C13 C12 C17 C16 -2.9(6)
C11 C12 C17 C16 174.0(4)
N3 C4 C41 C42 -163.6(3)
C5 C4 C41 C42 78.4(4)
C4 C41 C42 C43 92.4(4)
C4 C41 C42 C47 -85.9(5)
C47 C42 C43 C44 0.3(7)
C41 C42 C43 C44 -178.2(5)
C43 C42 C47 C46 -0.4(7)
C41 C42 C47 C46 178.0(4)
C42 C43 C44 C45 -0.9(8)
C43 C44 C45 C46 1.6(8)
C43 C44 C45 O45 178.1(4)
C44 C45 C46 C47 -1.7(7)
O45 C45 C46 C47 -178.5(4)
C42 C47 C46 C45 1.2(7)
N6 C7 C71 C74 -176.5(3)
C8 C7 C71 C74 61.8(4)
N6 C7 C71 C72 -49.9(4)
C8 C7 C71 C72 -171.7(3)
C74 C71 C72 C73 64.5(6)
C7 C71 C72 C73 -60.4(5)
C2 O1 C100 C101 64.9(5)
C2 O1 C100 C103 -60.1(5)
C2 O1 C100 C102 -175.9(5)
N9 C10 C200 O201 -29.9(5)
C11 C10 C200 O201 93.4(5)
N9 C10 C200 O202 153.6(3)
C11 C10 C200 O202 -83.1(4)
O201 C200 O202 C203 -2.1(6)
C10 C200 O202 C203 174.3(4)

loop_
_cod_related_entry_id
_cod_related_entry_code
_cod_related_entry_database
1 21200164 ChemSpider
